data_7248591
loop_
_publ_author_name
'Mele, Francesco'
'Constantin, Ana Maria'
'Sacchelli, Filippo'
'Schiroli, Debora'
'Mazzeo, Paolo Pio'
'Maestri, Giovanni'
'Motti, Elena'
'Maggi, Raimondo'
'Mancuso, Raffaella'
'Gabriele, Bartolo'
'Pancrazzi, Francesco'
'Della Ca&#x2019;, Nicola'

_publ_section_title
;
 Sequential Glaser reaction -- diastereoselective cyclocarboxylation of
 propargylamines with CO2: a green catalytic access to
 bis-oxazolidinonedienes and their topochemical polymerization
;
_journal_issue 11
_journal_name_full 'Green Chemistry'
_journal_page_first 6429
_journal_page_last 6435
_journal_paper_doi 10.1039/D4GC00818A
_journal_volume 26
_journal_year 2024
_chemical_formula_moiety 'C10 H12 N2 O4'
_chemical_formula_sum 'C10 H12 N2 O4'
_chemical_formula_weight 224.22
_space_group_crystal_system monoclinic
_space_group_IT_number 14
_space_group_name_Hall '-P 2yn'
_space_group_name_H-M_alt 'P 1 21/n 1'
_atom_sites_solution_hydrogens geom
_atom_sites_solution_primary dual
_audit_creation_date 2023-12-14
_audit_creation_method
;
Olex2 1.5
(compiled 2023.08.24 svn.re1ec1418 for OlexSys, GUI svn.r6817)
;
_audit_update_record
;
2023-12-24 deposited with the CCDC.	2024-05-02 downloaded from the CCDC.
;
_cell_angle_alpha 90
_cell_angle_beta 116.973(2)
_cell_angle_gamma 90
_cell_formula_units_Z 2
_cell_length_a 6.6549(3)
_cell_length_b 12.8056(5)
_cell_length_c 6.6575(3)
_cell_measurement_reflns_used 4910
_cell_measurement_temperature 200.00
_cell_measurement_theta_max 26.402
_cell_measurement_theta_min 3.182
_cell_volume 505.64(4)
_computing_molecular_graphics 'Olex2 1.5 (Dolomanov et al., 2009)'
_computing_publication_material 'Olex2 1.5 (Dolomanov et al., 2009)'
_computing_structure_refinement 'SHELXL 2014/7 (Sheldrick, 2015)'
_computing_structure_solution 'XS  (Sheldrick, 2008)'
_diffrn_ambient_temperature 200.00
_diffrn_measured_fraction_theta_full 0.987
_diffrn_measured_fraction_theta_max 0.987
_diffrn_measurement_device_type 'Bruker D8 Venture, Photon II, Microfocus'
_diffrn_radiation_type MoK\a
_diffrn_radiation_wavelength 0.71073
_diffrn_reflns_av_R_equivalents 0.0480
_diffrn_reflns_av_unetI/netI 0.0353
_diffrn_reflns_Laue_measured_fraction_full 0.987
_diffrn_reflns_Laue_measured_fraction_max 0.987
_diffrn_reflns_limit_h_max 8
_diffrn_reflns_limit_h_min -8
_diffrn_reflns_limit_k_max 13
_diffrn_reflns_limit_k_min -15
_diffrn_reflns_limit_l_max 8
_diffrn_reflns_limit_l_min -8
_diffrn_reflns_number 4910
_diffrn_reflns_point_group_measured_fraction_full 0.987
_diffrn_reflns_point_group_measured_fraction_max 0.987
_diffrn_reflns_theta_full 25.000
_diffrn_reflns_theta_max 26.402
_diffrn_reflns_theta_min 3.182
_exptl_absorpt_coefficient_mu 0.115
_exptl_crystal_density_diffrn 1.473
_exptl_crystal_description prism
_exptl_crystal_F_000 236
_exptl_crystal_size_max 0.08
_exptl_crystal_size_mid 0.07
_exptl_crystal_size_min 0.07
_refine_diff_density_max 0.186
_refine_diff_density_min -0.149
_refine_diff_density_rms 0.037
_refine_ls_extinction_method none
_refine_ls_goodness_of_fit_ref 1.103
_refine_ls_hydrogen_treatment constr
_refine_ls_matrix_type full
_refine_ls_number_parameters 75
_refine_ls_number_reflns 1022
_refine_ls_number_restraints 0
_refine_ls_restrained_S_all 1.103
_refine_ls_R_factor_all 0.0347
_refine_ls_R_factor_gt 0.0334
_refine_ls_shift/su_max 0.000
_refine_ls_shift/su_mean 0.000
_refine_ls_structure_factor_coef Fsqd
_refine_ls_weighting_details 'w=1/[\s^2^(Fo^2^)+(0.0403P)^2^+0.0972P] where P=(Fo^2^+2Fc^2^)/3'
_refine_ls_weighting_scheme calc
_refine_ls_wR_factor_gt 0.0860
_refine_ls_wR_factor_ref 0.0868
_reflns_Friedel_coverage 0.000
_reflns_number_gt 988
_reflns_number_total 1022
_reflns_threshold_expression 'I > 2\s(I)'
_cod_data_source_file d4gc00818a2.cif
_cod_data_source_block 3i
_cod_depositor_comments 'Adding full bibliography for 7248591--7248593.cif.'
_cod_database_code 7248591
_shelx_shelxl_version_number 2014/7
_shelx_space_group_comment
;
The symmetry employed for this shelxl refinement is uniquely defined
by the following loop, which should always be used as a source of
symmetry information in preference to the above space-group names.
They are only intended as comments.
;
_olex2_refinement_description
;
1. Twinned data refinement
 Scales: 0.670(2)
 0.330(2)
2. Fixed Uiso
 At 1.2 times of:
  All C(H) groups, All C(H,H) groups
 At 1.5 times of:
  All C(H,H,H) groups
3.a Secondary CH2 refined with riding coordinates:
 C3(H3A,H3B)
3.b Aromatic/amide H refined with riding coordinates:
 C1(H1)
3.c Idealised Me refined as rotating group:
 C5(H5A,H5B,H5C)
;
_olex2_submission_special_instructions 'No special instructions were received'

loop_
_space_group_symop_operation_xyz
'x, y, z'
'-x+1/2, y+1/2, -z+1/2'
'-x, -y, -z'
'x-1/2, -y-1/2, z-1/2'

loop_
_atom_site_label
_atom_site_type_symbol
_atom_site_fract_x
_atom_site_fract_y
_atom_site_fract_z
_atom_site_U_iso_or_equiv
_atom_site_adp_type
_atom_site_occupancy
_atom_site_site_symmetry_order
_atom_site_calc_flag
_atom_site_refinement_flags_posn
_atom_site_refinement_flags_adp
_atom_site_refinement_flags_occupancy
_atom_site_disorder_assembly
_atom_site_disorder_group
O1 O 0.0587(2) 0.15402(7) 0.2915(2) 0.0280(3) Uani 1 1 d . . . . .
C1 C 0.0706(2) -0.01409(11) 0.4477(3) 0.0228(3) Uani 1 1 d . . . . .
H1 H 0.1244 -0.0839 0.4656 0.027 Uiso 1 1 calc R U . . .
C3 C 0.2751(2) 0.03179(11) 0.2114(2) 0.0228(3) Uani 1 1 d . . . . .
H3A H 0.4339 0.0177 0.3205 0.027 Uiso 1 1 calc R U . . .
H3B H 0.2168 -0.0267 0.1028 0.027 Uiso 1 1 calc R U . . .
C2 C 0.1305(2) 0.05068(10) 0.3285(2) 0.0212(3) Uani 1 1 d . . . . .
C4 C 0.1415(3) 0.20205(11) 0.1576(3) 0.0273(3) Uani 1 1 d . . . . .
O2 O 0.1064(2) 0.29285(8) 0.1082(2) 0.0409(4) Uani 1 1 d . . . . .
N1 N 0.2518(2) 0.13061(9) 0.0982(2) 0.0261(3) Uani 1 1 d . . . . .
C5 C 0.3849(3) 0.15690(12) -0.0170(3) 0.0342(4) Uani 1 1 d . . . . .
H5A H 0.5453 0.1563 0.0911 0.051 Uiso 1 1 calc R U . . .
H5B H 0.3427 0.2266 -0.0838 0.051 Uiso 1 1 calc R U . . .
H5C H 0.3568 0.1056 -0.1360 0.051 Uiso 1 1 calc R U . . .

loop_
_atom_site_aniso_label
_atom_site_aniso_U_11
_atom_site_aniso_U_22
_atom_site_aniso_U_33
_atom_site_aniso_U_23
_atom_site_aniso_U_13
_atom_site_aniso_U_12
O1 0.0330(6) 0.0227(5) 0.0385(7) 0.0027(4) 0.0252(5) 0.0031(4)
C1 0.0224(7) 0.0231(7) 0.0247(7) 0.0003(6) 0.0123(6) 0.0003(6)
C3 0.0245(7) 0.0243(7) 0.0234(7) 0.0025(6) 0.0143(5) 0.0003(6)
C2 0.0205(7) 0.0208(6) 0.0236(8) -0.0016(5) 0.0111(5) 0.0003(5)
C4 0.0294(8) 0.0248(8) 0.0331(8) 0.0012(6) 0.0187(6) -0.0025(6)
O2 0.0541(8) 0.0241(6) 0.0587(9) 0.0070(5) 0.0381(7) 0.0036(5)
N1 0.0323(7) 0.0233(6) 0.0320(7) 0.0011(5) 0.0227(6) -0.0019(5)
C5 0.0414(10) 0.0355(9) 0.0398(10) 0.0017(7) 0.0308(8) -0.0054(7)

loop_
_atom_type_symbol
_atom_type_description
_atom_type_scat_dispersion_real
_atom_type_scat_dispersion_imag
_atom_type_scat_source
C C 0.0033 0.0016 'International Tables Vol C Tables 4.2.6.8 and 6.1.1.4'
H H 0.0000 0.0000 'International Tables Vol C Tables 4.2.6.8 and 6.1.1.4'
N N 0.0061 0.0033 'International Tables Vol C Tables 4.2.6.8 and 6.1.1.4'
O O 0.0106 0.0060 'International Tables Vol C Tables 4.2.6.8 and 6.1.1.4'

loop_
_geom_angle_atom_site_label_1
_geom_angle_atom_site_label_2
_geom_angle_atom_site_label_3
_geom_angle
_geom_angle_site_symmetry_1
_geom_angle_site_symmetry_3
_geom_angle_publ_flag
C4 O1 C2 109.37(11) . . ?
C1 C1 H1 117.7 3_556 . ?
C2 C1 C1 124.65(17) . 3_556 ?
C2 C1 H1 117.7 . . ?
H3A C3 H3B 109.4 . . ?
C2 C3 H3A 111.6 . . ?
C2 C3 H3B 111.6 . . ?
N1 C3 H3A 111.6 . . ?
N1 C3 H3B 111.6 . . ?
N1 C3 C2 100.75(11) . . ?
O1 C2 C3 108.02(12) . . ?
C1 C2 O1 121.89(13) . . ?
C1 C2 C3 130.08(13) . . ?
O2 C4 O1 121.38(15) . . ?
O2 C4 N1 130.08(16) . . ?
N1 C4 O1 108.51(12) . . ?
C3 N1 C5 122.17(13) . . ?
C4 N1 C3 112.81(12) . . ?
C4 N1 C5 123.06(13) . . ?
N1 C5 H5A 109.5 . . ?
N1 C5 H5B 109.5 . . ?
N1 C5 H5C 109.5 . . ?
H5A C5 H5B 109.5 . . ?
H5A C5 H5C 109.5 . . ?
H5B C5 H5C 109.5 . . ?

loop_
_geom_bond_atom_site_label_1
_geom_bond_atom_site_label_2
_geom_bond_distance
_geom_bond_site_symmetry_2
_geom_bond_publ_flag
O1 C2 1.3905(16) . ?
O1 C4 1.3860(18) . ?
C1 C1 1.446(3) 3_556 ?
C1 H1 0.9500 . ?
C1 C2 1.328(2) . ?
C3 H3A 0.9900 . ?
C3 H3B 0.9900 . ?
C3 C2 1.508(2) . ?
C3 N1 1.4447(18) . ?
C4 O2 1.2021(17) . ?
C4 N1 1.340(2) . ?
N1 C5 1.4499(19) . ?
C5 H5A 0.9800 . ?
C5 H5B 0.9800 . ?
C5 H5C 0.9800 . ?

loop_
_geom_torsion_atom_site_label_1
_geom_torsion_atom_site_label_2
_geom_torsion_atom_site_label_3
_geom_torsion_atom_site_label_4
_geom_torsion
_geom_torsion_site_symmetry_1
_geom_torsion_site_symmetry_2
_geom_torsion_site_symmetry_3
_geom_torsion_site_symmetry_4
_geom_torsion_publ_flag
O1 C4 N1 C3 -7.24(19) . . . . ?
O1 C4 N1 C5 -171.57(15) . . . . ?
C1 C1 C2 O1 -0.5(3) 3_556 . . . ?
C1 C1 C2 C3 -179.92(17) 3_556 . . . ?
C2 O1 C4 O2 -177.90(16) . . . . ?
C2 O1 C4 N1 3.62(17) . . . . ?
C2 C3 N1 C4 7.40(17) . . . . ?
C2 C3 N1 C5 171.89(14) . . . . ?
C4 O1 C2 C1 -178.42(15) . . . . ?
C4 O1 C2 C3 1.08(15) . . . . ?
O2 C4 N1 C3 174.46(17) . . . . ?
O2 C4 N1 C5 10.1(3) . . . . ?
N1 C3 C2 O1 -4.87(15) . . . . ?
N1 C3 C2 C1 174.57(16) . . . . ?

loop_
_twin_individual_id
_twin_individual_mass_fraction_refined
1 0.670(2)
2 0.330(2)
